data_4346122
loop_
_publ_author_name
'Knorr, Michael'
'Bonnot, Antoine'
'Lapprand, Antony'
'Khatyr, Abderrahim'
'Strohmann, Carsten'
'Kubicki, Marek M.'
'Rousselin, Yoann'
'Harvey, Pierre D.'

_publ_section_title
;
 Reactivity of CuI and CuBr toward dialkyl sulfides RSR: from discrete
 molecular Cu4I4S4 and Cu8I8S6 clusters to luminescent copper(I)
 coordination polymers.
;
_journal_issue 8
_journal_name_full 'Inorganic chemistry'
_journal_page_first 4076
_journal_page_last 4093
_journal_paper_doi 10.1021/acs.inorgchem.5b00327
_journal_volume 54
_journal_year 2015
_chemical_formula_moiety 'C12 H32 Br4 Cu4 S4'
_chemical_formula_sum 'C12 H32 Br4 Cu4 S4'
_chemical_formula_weight 878.42
_space_group_IT_number 14
_space_group_name_Hall '-P 2ybc'
_space_group_name_H-M_alt 'P 1 21/c 1'
_symmetry_cell_setting monoclinic
_symmetry_space_group_name_Hall '-P 2ybc'
_symmetry_space_group_name_H-M 'P 1 21/c 1'
_atom_sites_solution_hydrogens geom
_atom_sites_solution_primary direct
_atom_sites_solution_secondary difmap
_audit_creation_method SHELXL-97
_cell_angle_alpha 90.00
_cell_angle_beta 96.3370(10)
_cell_angle_gamma 90.00
_cell_formula_units_Z 4
_cell_length_a 8.4528(3)
_cell_length_b 22.3820(5)
_cell_length_c 14.1647(4)
_cell_measurement_reflns_used 5587
_cell_measurement_temperature 235(2)
_cell_measurement_theta_max 27.485
_cell_measurement_theta_min 0.998
_cell_volume 2663.45(13)
_computing_cell_refinement 'HKL Scalepack (Otwinowski & Minor 1997)'
_computing_data_collection 'Collect (Bruker AXS BV, 1997-2004)'
_computing_data_reduction 'HKL Denzo and Scalepack (Otwinowski & Minor 1997)'
_computing_molecular_graphics 'ORTEP3 (Farrugia,1997)'
_computing_publication_material 'WinGX publication routines (Farrugia, 1999)'
_computing_structure_refinement 'SHELXL-97 (Sheldrick, 1997)'
_computing_structure_solution 'SIR92 (Altomare et al., 1993)'
_diffrn_ambient_temperature 235(2)
_diffrn_measured_fraction_theta_full 0.996
_diffrn_measured_fraction_theta_max 0.996
_diffrn_measurement_device_type 'Nonius Kappa Apex II'
_diffrn_measurement_method CCD
_diffrn_radiation_monochromator graphite
_diffrn_radiation_source 'fine-focus sealed tube'
_diffrn_radiation_type MoK\a
_diffrn_radiation_wavelength 0.71073
_diffrn_reflns_av_R_equivalents 0.0877
_diffrn_reflns_av_sigmaI/netI 0.0719
_diffrn_reflns_limit_h_max 10
_diffrn_reflns_limit_h_min -10
_diffrn_reflns_limit_k_max 29
_diffrn_reflns_limit_k_min -28
_diffrn_reflns_limit_l_max 18
_diffrn_reflns_limit_l_min -18
_diffrn_reflns_number 17379
_diffrn_reflns_theta_full 27.49
_diffrn_reflns_theta_max 27.49
_diffrn_reflns_theta_min 2.32
_exptl_absorpt_coefficient_mu 9.462
_exptl_absorpt_correction_T_max 0.7150
_exptl_absorpt_correction_T_min 0.3137
_exptl_absorpt_correction_type multi-scan
_exptl_absorpt_process_details 'R.H. Blessing, Acta Cryst. (1995), a51, 33-38'
_exptl_crystal_colour colourless
_exptl_crystal_density_diffrn 2.191
_exptl_crystal_density_method 'not measured'
_exptl_crystal_description Plate
_exptl_crystal_F_000 1696
_exptl_crystal_size_max 0.22
_exptl_crystal_size_mid 0.05
_exptl_crystal_size_min 0.02
_refine_diff_density_max 1.055
_refine_diff_density_min -1.172
_refine_diff_density_rms 0.241
_refine_ls_extinction_method none
_refine_ls_goodness_of_fit_ref 1.109
_refine_ls_hydrogen_treatment noref
_refine_ls_matrix_type full
_refine_ls_number_constraints 0
_refine_ls_number_parameters 225
_refine_ls_number_reflns 6086
_refine_ls_number_restraints 0
_refine_ls_restrained_S_all 1.109
_refine_ls_R_factor_all 0.0836
_refine_ls_R_factor_gt 0.0560
_refine_ls_shift/su_max 0.001
_refine_ls_shift/su_mean 0.000
_refine_ls_structure_factor_coef Fsqd
_refine_ls_weighting_details 'calc w=1/[\s^2^(Fo^2^)+(0.0230P)^2^+20.9008P] where P=(Fo^2^+2Fc^2^)/3'
_refine_ls_weighting_scheme calc
_refine_ls_wR_factor_gt 0.1120
_refine_ls_wR_factor_ref 0.1276
_reflns_number_gt 4567
_reflns_number_total 6086
_reflns_threshold_expression >2sigma(I)
_cod_data_source_file ic5b00327_si_001.cif
_cod_data_source_block 10mkcubrmeset_235k_compound_9
_cod_original_sg_symbol_H-M 'P 21/c'
_cod_database_code 4346122

loop_
_symmetry_equiv_pos_as_xyz
'x, y, z'
'-x, y+1/2, -z+1/2'
'-x, -y, -z'
'x, -y-1/2, z-1/2'

loop_
_atom_site_label
_atom_site_type_symbol
_atom_site_fract_x
_atom_site_fract_y
_atom_site_fract_z
_atom_site_U_iso_or_equiv
_atom_site_adp_type
_atom_site_occupancy
_atom_site_symmetry_multiplicity
_atom_site_calc_flag
_atom_site_refinement_flags
C1 C -0.1654(14) -0.1839(6) 0.4352(9) 0.077(4) Uani 1 1 d .
H1A H -0.1216 -0.2093 0.4871 0.115 Uiso 1 1 calc R
H1B H -0.2109 -0.2086 0.3828 0.115 Uiso 1 1 calc R
H1C H -0.2475 -0.1586 0.4564 0.115 Uiso 1 1 calc R
C2 C -0.0357(14) -0.1458(5) 0.4030(7) 0.063(3) Uani 1 1 d .
H2A H -0.0835 -0.1159 0.3579 0.076 Uiso 1 1 calc R
H2B H 0.0347 -0.1709 0.3693 0.076 Uiso 1 1 calc R
C3 C -0.0647(15) -0.0692(6) 0.5597(8) 0.073(3) Uani 1 1 d .
H3A H -0.1271 -0.0430 0.5155 0.110 Uiso 1 1 calc R
H3B H -0.0112 -0.0457 0.6113 0.110 Uiso 1 1 calc R
H3C H -0.1344 -0.0981 0.5851 0.110 Uiso 1 1 calc R
C4 C 0.4896(12) -0.1962(4) 0.7741(6) 0.043(2) Uani 1 1 d .
H4A H 0.5373 -0.2194 0.7267 0.064 Uiso 1 1 calc R
H4B H 0.4175 -0.2214 0.8051 0.064 Uiso 1 1 calc R
H4C H 0.5726 -0.1813 0.8209 0.064 Uiso 1 1 calc R
C5 C 0.5410(11) -0.0975(4) 0.6646(5) 0.040(2) Uani 1 1 d .
H5A H 0.6217 -0.0835 0.7147 0.048 Uiso 1 1 calc R
H5B H 0.5916 -0.1259 0.6247 0.048 Uiso 1 1 calc R
C6 C 0.4759(14) -0.0448(4) 0.6047(7) 0.059(3) Uani 1 1 d .
H6A H 0.3944 -0.0586 0.5560 0.089 Uiso 1 1 calc R
H6B H 0.5615 -0.0262 0.5750 0.089 Uiso 1 1 calc R
H6C H 0.4302 -0.0158 0.6449 0.089 Uiso 1 1 calc R
C7 C 0.3042(11) 0.1714(4) 0.8550(7) 0.051(2) Uani 1 1 d .
H7A H 0.3115 0.2091 0.8221 0.077 Uiso 1 1 calc R
H7B H 0.2801 0.1788 0.9194 0.077 Uiso 1 1 calc R
H7C H 0.2204 0.1473 0.8218 0.077 Uiso 1 1 calc R
C8 C 0.5168(13) 0.1243(4) 0.7334(5) 0.049(3) Uani 1 1 d .
H8A H 0.4264 0.1025 0.7006 0.058 Uiso 1 1 calc R
H8B H 0.5215 0.1639 0.7041 0.058 Uiso 1 1 calc R
C9 C 0.6704(14) 0.0905(5) 0.7248(7) 0.061(3) Uani 1 1 d .
H9A H 0.7591 0.1121 0.7581 0.092 Uiso 1 1 calc R
H9B H 0.6864 0.0867 0.6583 0.092 Uiso 1 1 calc R
H9C H 0.6638 0.0510 0.7525 0.092 Uiso 1 1 calc R
C10 C 0.9336(11) 0.0786(4) 0.9923(6) 0.042(2) Uani 1 1 d .
H10A H 1.0036 0.1011 0.9557 0.062 Uiso 1 1 calc R
H10B H 0.8665 0.0525 0.9503 0.062 Uiso 1 1 calc R
H10C H 0.9969 0.0547 1.0396 0.062 Uiso 1 1 calc R
C11 C 0.9576(11) 0.1767(4) 1.1174(6) 0.043(2) Uani 1 1 d .
H11A H 1.0293 0.1926 1.0736 0.051 Uiso 1 1 calc R
H11B H 0.9038 0.2107 1.1435 0.051 Uiso 1 1 calc R
C12 C 1.0554(11) 0.1449(5) 1.1976(7) 0.053(3) Uani 1 1 d .
H12A H 0.9872 0.1330 1.2450 0.080 Uiso 1 1 calc R
H12B H 1.1378 0.1715 1.2261 0.080 Uiso 1 1 calc R
H12C H 1.1041 0.1097 1.1731 0.080 Uiso 1 1 calc R
S1 S 0.0815(3) -0.10798(10) 0.49869(15) 0.0430(5) Uani 1 1 d .
S2 S 0.3812(2) -0.13434(8) 0.71762(11) 0.0264(4) Uani 1 1 d .
S3 S 0.4919(3) 0.13207(8) 0.85833(13) 0.0312(4) Uani 1 1 d .
S4 S 0.8095(2) 0.12999(8) 1.05119(12) 0.0260(4) Uani 1 1 d .
Cu1 Cu 0.21585(13) -0.17744(4) 0.59326(7) 0.0372(2) Uani 1 1 d .
Cu2 Cu 0.31867(13) -0.07644(4) 0.84258(6) 0.0336(2) Uani 1 1 d .
Cu3 Cu 0.42100(14) 0.03817(4) 0.90889(7) 0.0389(3) Uani 1 1 d .
Cu4 Cu 0.68502(13) 0.19268(4) 0.93401(6) 0.0338(2) Uani 1 1 d .
Br1 Br 0.10431(11) -0.26847(3) 0.65755(5) 0.0355(2) Uani 1 1 d .
Br2 Br 0.41768(12) -0.21928(4) 0.49083(5) 0.0392(2) Uani 1 1 d .
Br3 Br 0.17872(11) 0.01592(3) 0.79880(6) 0.0379(2) Uani 1 1 d .
Br4 Br 0.60674(10) -0.04929(3) 0.91731(5) 0.03042(18) Uani 1 1 d .

loop_
_atom_site_aniso_label
_atom_site_aniso_U_11
_atom_site_aniso_U_22
_atom_site_aniso_U_33
_atom_site_aniso_U_23
_atom_site_aniso_U_13
_atom_site_aniso_U_12
C1 0.062(8) 0.073(8) 0.091(9) 0.009(7) -0.015(7) -0.006(7)
C2 0.076(8) 0.065(7) 0.045(5) 0.009(5) -0.009(5) 0.000(6)
C3 0.076(9) 0.076(8) 0.070(7) 0.011(6) 0.019(6) 0.020(7)
C4 0.056(6) 0.035(4) 0.039(4) 0.004(4) 0.009(4) 0.010(4)
C5 0.043(5) 0.048(5) 0.030(4) 0.003(3) 0.011(4) -0.004(4)
C6 0.077(8) 0.052(6) 0.049(5) 0.017(5) 0.003(5) -0.019(6)
C7 0.036(5) 0.040(5) 0.078(7) 0.011(5) 0.006(5) -0.001(4)
C8 0.079(7) 0.042(5) 0.023(4) -0.001(3) 0.001(4) -0.022(5)
C9 0.084(8) 0.053(6) 0.053(6) -0.021(5) 0.033(6) -0.026(6)
C10 0.050(6) 0.042(5) 0.037(4) -0.010(4) 0.020(4) 0.014(4)
C11 0.053(6) 0.043(5) 0.033(4) -0.005(4) 0.009(4) -0.013(4)
C12 0.032(5) 0.069(7) 0.055(6) -0.017(5) -0.013(4) 0.011(5)
S1 0.0470(14) 0.0428(12) 0.0386(11) 0.0090(9) 0.0019(10) 0.0031(10)
S2 0.0354(10) 0.0257(9) 0.0186(8) -0.0010(6) 0.0050(7) -0.0017(8)
S3 0.0384(12) 0.0260(9) 0.0289(9) 0.0021(7) 0.0021(8) -0.0046(8)
S4 0.0330(10) 0.0226(8) 0.0229(8) 0.0019(6) 0.0052(7) 0.0014(7)
Cu1 0.0427(6) 0.0355(5) 0.0323(5) 0.0003(4) -0.0007(4) -0.0009(5)
Cu2 0.0452(6) 0.0279(5) 0.0293(5) 0.0007(4) 0.0115(4) 0.0012(4)
Cu3 0.0517(7) 0.0322(5) 0.0319(5) 0.0043(4) 0.0016(5) -0.0012(5)
Cu4 0.0409(6) 0.0285(5) 0.0319(5) 0.0015(4) 0.0039(4) -0.0002(4)
Br1 0.0425(5) 0.0295(4) 0.0368(4) -0.0043(3) 0.0145(4) -0.0019(4)
Br2 0.0603(6) 0.0298(4) 0.0304(4) -0.0027(3) 0.0178(4) -0.0057(4)
Br3 0.0448(5) 0.0257(4) 0.0406(4) 0.0030(3) -0.0067(4) 0.0001(4)
Br4 0.0338(4) 0.0326(4) 0.0246(3) -0.0047(3) 0.0022(3) 0.0018(3)

loop_
_atom_type_symbol
_atom_type_description
_atom_type_scat_dispersion_real
_atom_type_scat_dispersion_imag
_atom_type_scat_source
C C 0.0033 0.0016 'International Tables Vol C Tables 4.2.6.8 and 6.1.1.4'
H H 0.0000 0.0000 'International Tables Vol C Tables 4.2.6.8 and 6.1.1.4'
S S 0.1246 0.1234 'International Tables Vol C Tables 4.2.6.8 and 6.1.1.4'
Cu Cu 0.3201 1.2651 'International Tables Vol C Tables 4.2.6.8 and 6.1.1.4'
Br Br -0.2901 2.4595 'International Tables Vol C Tables 4.2.6.8 and 6.1.1.4'

loop_
_geom_angle_atom_site_label_1
_geom_angle_atom_site_label_2
_geom_angle_atom_site_label_3
_geom_angle
_geom_angle_site_symmetry_1
_geom_angle_site_symmetry_3
C2 C1 H1A 109.5 . .
C2 C1 H1B 109.5 . .
H1A C1 H1B 109.5 . .
C2 C1 H1C 109.5 . .
H1A C1 H1C 109.5 . .
H1B C1 H1C 109.5 . .
C1 C2 S1 113.5(8) . .
C1 C2 H2A 108.9 . .
S1 C2 H2A 108.9 . .
C1 C2 H2B 108.9 . .
S1 C2 H2B 108.9 . .
H2A C2 H2B 107.7 . .
S1 C3 H3A 109.5 . .
S1 C3 H3B 109.5 . .
H3A C3 H3B 109.5 . .
S1 C3 H3C 109.5 . .
H3A C3 H3C 109.5 . .
H3B C3 H3C 109.5 . .
S2 C4 H4A 109.5 . .
S2 C4 H4B 109.5 . .
H4A C4 H4B 109.5 . .
S2 C4 H4C 109.5 . .
H4A C4 H4C 109.5 . .
H4B C4 H4C 109.5 . .
C6 C5 S2 110.1(7) . .
C6 C5 H5A 109.6 . .
S2 C5 H5A 109.6 . .
C6 C5 H5B 109.6 . .
S2 C5 H5B 109.6 . .
H5A C5 H5B 108.2 . .
C5 C6 H6A 109.5 . .
C5 C6 H6B 109.5 . .
H6A C6 H6B 109.5 . .
C5 C6 H6C 109.5 . .
H6A C6 H6C 109.5 . .
H6B C6 H6C 109.5 . .
S3 C7 H7A 109.5 . .
S3 C7 H7B 109.5 . .
H7A C7 H7B 109.5 . .
S3 C7 H7C 109.5 . .
H7A C7 H7C 109.5 . .
H7B C7 H7C 109.5 . .
C9 C8 S3 108.6(7) . .
C9 C8 H8A 110.0 . .
S3 C8 H8A 110.0 . .
C9 C8 H8B 110.0 . .
S3 C8 H8B 110.0 . .
H8A C8 H8B 108.4 . .
C8 C9 H9A 109.5 . .
C8 C9 H9B 109.5 . .
H9A C9 H9B 109.5 . .
C8 C9 H9C 109.5 . .
H9A C9 H9C 109.5 . .
H9B C9 H9C 109.5 . .
S4 C10 H10A 109.5 . .
S4 C10 H10B 109.5 . .
H10A C10 H10B 109.5 . .
S4 C10 H10C 109.5 . .
H10A C10 H10C 109.5 . .
H10B C10 H10C 109.5 . .
C12 C11 S4 114.0(6) . .
C12 C11 H11A 108.7 . .
S4 C11 H11A 108.7 . .
C12 C11 H11B 108.7 . .
S4 C11 H11B 108.7 . .
H11A C11 H11B 107.6 . .
C11 C12 H12A 109.5 . .
C11 C12 H12B 109.5 . .
H12A C12 H12B 109.5 . .
C11 C12 H12C 109.5 . .
H12A C12 H12C 109.5 . .
H12B C12 H12C 109.5 . .
C2 S1 C3 103.7(6) . .
C2 S1 Cu1 108.7(4) . .
C3 S1 Cu1 111.7(4) . .
C4 S2 C5 99.7(4) . .
C4 S2 Cu2 103.9(3) . .
C5 S2 Cu2 107.9(3) . .
C4 S2 Cu1 104.5(3) . .
C5 S2 Cu1 106.7(3) . .
Cu2 S2 Cu1 130.09(10) . .
C7 S3 C8 102.5(5) . .
C7 S3 Cu4 107.5(3) . .
C8 S3 Cu4 111.0(3) . .
C7 S3 Cu3 101.1(3) . .
C8 S3 Cu3 106.0(3) . .
Cu4 S3 Cu3 125.86(9) . .
C11 S4 C10 101.7(4) . .
C11 S4 Cu2 108.2(3) . 3_657
C10 S4 Cu2 108.0(3) . 3_657
C11 S4 Cu4 104.6(3) . .
C10 S4 Cu4 107.0(3) . .
Cu2 S4 Cu4 125.00(9) 3_657 .
S1 Cu1 S2 112.39(9) . .
S1 Cu1 Br1 126.69(8) . .
S2 Cu1 Br1 106.55(6) . .
S1 Cu1 Br2 103.84(7) . .
S2 Cu1 Br2 101.52(6) . .
Br1 Cu1 Br2 102.42(4) . .
S4 Cu2 S2 112.11(7) 3_657 .
S4 Cu2 Br3 111.18(6) 3_657 .
S2 Cu2 Br3 115.45(6) . .
S4 Cu2 Br4 110.04(6) 3_657 .
S2 Cu2 Br4 99.17(6) . .
Br3 Cu2 Br4 108.12(4) . .
S4 Cu2 Cu3 113.93(6) 3_657 .
S2 Cu2 Cu3 132.60(6) . .
Br3 Cu2 Cu3 55.69(4) . .
Br4 Cu2 Cu3 54.51(3) . .
S3 Cu3 Br3 102.19(6) . .
S3 Cu3 Br4 122.74(7) . .
Br3 Cu3 Br4 110.02(5) . .
S3 Cu3 Br4 105.55(6) . 3_657
Br3 Cu3 Br4 118.40(5) . 3_657
Br4 Cu3 Br4 99.01(4) . 3_657
S3 Cu3 Cu2 142.88(6) . .
Br3 Cu3 Cu2 53.85(3) . .
Br4 Cu3 Cu2 58.33(4) . .
Br4 Cu3 Cu2 110.88(4) 3_657 .
S3 Cu4 S4 102.62(8) . .
S3 Cu4 Br2 114.30(7) . 2_656
S4 Cu4 Br2 109.20(6) . 2_656
S3 Cu4 Br1 118.62(6) . 2_656
S4 Cu4 Br1 106.86(6) . 2_656
Br2 Cu4 Br1 104.82(4) 2_656 2_656
Cu1 Br1 Cu4 76.69(4) . 2_646
Cu4 Br2 Cu1 75.82(4) 2_646 .
Cu2 Br3 Cu3 70.47(4) . .
Cu3 Br4 Cu3 80.99(4) . 3_657
Cu3 Br4 Cu2 67.15(4) . .
Cu3 Br4 Cu2 103.66(4) 3_657 .

loop_
_geom_bond_atom_site_label_1
_geom_bond_atom_site_label_2
_geom_bond_distance
_geom_bond_site_symmetry_2
C1 C2 1.500(15) .
C1 H1A 0.9700 .
C1 H1B 0.9700 .
C1 H1C 0.9700 .
C2 S1 1.799(10) .
C2 H2A 0.9800 .
C2 H2B 0.9800 .
C3 S1 1.807(11) .
C3 H3A 0.9700 .
C3 H3B 0.9700 .
C3 H3C 0.9700 .
C4 S2 1.799(8) .
C4 H4A 0.9700 .
C4 H4B 0.9700 .
C4 H4C 0.9700 .
C5 C6 1.521(12) .
C5 S2 1.814(8) .
C5 H5A 0.9800 .
C5 H5B 0.9800 .
C6 H6A 0.9700 .
C6 H6B 0.9700 .
C6 H6C 0.9700 .
C7 S3 1.810(9) .
C7 H7A 0.9700 .
C7 H7B 0.9700 .
C7 H7C 0.9700 .
C8 C9 1.520(15) .
C8 S3 1.813(8) .
C8 H8A 0.9800 .
C8 H8B 0.9800 .
C9 H9A 0.9700 .
C9 H9B 0.9700 .
C9 H9C 0.9700 .
C10 S4 1.820(7) .
C10 H10A 0.9700 .
C10 H10B 0.9700 .
C10 H10C 0.9700 .
C11 C12 1.508(12) .
C11 S4 1.811(9) .
C11 H11A 0.9800 .
C11 H11B 0.9800 .
C12 H12A 0.9700 .
C12 H12B 0.9700 .
C12 H12C 0.9700 .
S1 Cu1 2.273(2) .
S2 Cu2 2.3020(19) .
S2 Cu1 2.333(2) .
S3 Cu4 2.295(2) .
S3 Cu3 2.320(2) .
S4 Cu2 2.2880(19) 3_657
S4 Cu4 2.334(2) .
Cu1 Br1 2.4616(13) .
Cu1 Br2 2.5375(13) .
Cu2 S4 2.2880(19) 3_657
Cu2 Br3 2.4279(12) .
Cu2 Br4 2.6173(14) .
Cu2 Cu3 2.8339(14) .
Cu3 Br3 2.4837(14) .
Cu3 Br4 2.5039(13) .
Cu3 Br4 2.5111(12) 3_657
Cu4 Br2 2.4442(12) 2_656
Cu4 Br1 2.4736(12) 2_656
Br1 Cu4 2.4736(12) 2_646
Br2 Cu4 2.4442(12) 2_646
Br4 Cu3 2.5110(12) 3_657
